data_7119373
loop_
_publ_author_name
Celia
Ruiz-Palomero
Stuart
R.
Kennedy
M.
Laura
Soriano
Christopher
D.
Jones
Miguel
Valcarcel
Jonathan
W.
Steed

_publ_section_title
;
 Pharmaceutical crystallization with nanocellulose organogels
;
_journal_name_full Chem.Commun.
_journal_page_first 7782
_journal_volume 52
_journal_year 2016
_chemical_formula_sum 'C13 H17 N3 O3 S2'
_chemical_formula_weight 327.42
_chemical_name_common 'Sulfapyridine DMSO solvate'
_chemical_name_systematic
; 
 ? 
;
_space_group_IT_number 61
_symmetry_cell_setting orthorhombic
_symmetry_space_group_name_Hall '-P 2ac 2ab'
_symmetry_space_group_name_H-M 'P b c a'
_atom_sites_solution_hydrogens geom
_atom_sites_solution_primary direct
_atom_sites_solution_secondary difmap
_audit_creation_method SHELXL-97
_audit_update_record
;
2016-04-11 deposited with the CCDC.
2016-05-05 downloaded from the CCDC.
;
_cell_angle_alpha 90.00
_cell_angle_beta 90.00
_cell_angle_gamma 90.00
_cell_formula_units_Z 8
_cell_length_a 10.4816(5)
_cell_length_b 12.7531(5)
_cell_length_c 22.3603(10)
_cell_measurement_reflns_used 129
_cell_measurement_temperature 120(2)
_cell_measurement_theta_max 21.92
_cell_measurement_theta_min 3.73
_cell_volume 2989.0(2)
_computing_data_reduction 'Bruker SAINT'
_computing_structure_refinement 'SHELXL-97 (Sheldrick, 1997)'
_computing_structure_solution 'SHELXS-97 (Sheldrick, 1990)'
_diffrn_ambient_temperature 120(2)
_diffrn_measured_fraction_theta_full 0.999
_diffrn_measured_fraction_theta_max 0.999
_diffrn_measurement_device_type 'Bruker D8Venture'
_diffrn_radiation_monochromator graphite
_diffrn_radiation_source 'fine-focus sealed tube'
_diffrn_radiation_type MoK\a
_diffrn_radiation_wavelength 0.71073
_diffrn_reflns_av_R_equivalents 0.0528
_diffrn_reflns_av_sigmaI/netI 0.0283
_diffrn_reflns_limit_h_max 14
_diffrn_reflns_limit_h_min -14
_diffrn_reflns_limit_k_max 17
_diffrn_reflns_limit_k_min -17
_diffrn_reflns_limit_l_max 30
_diffrn_reflns_limit_l_min -30
_diffrn_reflns_number 43314
_diffrn_reflns_theta_full 28.99
_diffrn_reflns_theta_max 28.99
_diffrn_reflns_theta_min 2.66
_exptl_absorpt_coefficient_mu 0.369
_exptl_absorpt_correction_T_max 1.0
_exptl_absorpt_correction_T_min 0.941
_exptl_absorpt_correction_type multi-scan
_exptl_crystal_colour colourless
_exptl_crystal_density_diffrn 1.455
_exptl_crystal_density_method 'not measured'
_exptl_crystal_description block
_exptl_crystal_F_000 1376
_exptl_crystal_recrystallization_method gel
_exptl_crystal_size_max 0.380
_exptl_crystal_size_mid 0.239
_exptl_crystal_size_min 0.212
_refine_diff_density_max 0.529
_refine_diff_density_min -0.377
_refine_diff_density_rms 0.068
_refine_ls_extinction_method none
_refine_ls_goodness_of_fit_ref 1.018
_refine_ls_hydrogen_treatment mixed
_refine_ls_matrix_type full
_refine_ls_number_parameters 258
_refine_ls_number_reflns 3971
_refine_ls_number_restraints 0
_refine_ls_restrained_S_all 1.018
_refine_ls_R_factor_all 0.0565
_refine_ls_R_factor_gt 0.0374
_refine_ls_shift/su_max 0.001
_refine_ls_shift/su_mean 0.000
_refine_ls_structure_factor_coef Fsqd
_refine_ls_weighting_details 'calc w=1/[\s^2^(Fo^2^)+(0.0502P)^2^+1.6936P] where P=(Fo^2^+2Fc^2^)/3'
_refine_ls_weighting_scheme calc
_refine_ls_wR_factor_gt 0.0877
_refine_ls_wR_factor_ref 0.0968
_reflns_number_gt 3121
_reflns_number_total 3971
_reflns_threshold_expression >2sigma(I)
_cod_data_source_file c6cc03088b2.cif
_cod_data_source_block Sulfapyridine
_cod_original_sg_symbol_H-M Pbca
_cod_database_code 7119373

loop_
_symmetry_equiv_pos_as_xyz
'x, y, z'
'-x+1/2, -y, z+1/2'
'x+1/2, -y+1/2, -z'
'-x, y+1/2, -z+1/2'
'-x, -y, -z'
'x-1/2, y, -z-1/2'
'-x-1/2, y-1/2, z'
'x, -y-1/2, z-1/2'

loop_
_atom_site_label
_atom_site_type_symbol
_atom_site_fract_x
_atom_site_fract_y
_atom_site_fract_z
_atom_site_U_iso_or_equiv
_atom_site_adp_type
_atom_site_occupancy
_atom_site_symmetry_multiplicity
_atom_site_calc_flag
_atom_site_refinement_flags
_atom_site_disorder_assembly
_atom_site_disorder_group
S1 S 0.03823(4) 0.97415(3) 0.140192(16) 0.01266(10) Uani 1 1 d . . .
O1 O -0.03740(11) 0.87900(9) 0.13819(5) 0.0182(3) Uani 1 1 d . . .
N1 N -0.26901(14) 1.32481(12) 0.23489(7) 0.0205(3) Uani 1 1 d . . .
S2 S 0.03270(4) 0.47767(3) 0.086499(19) 0.01678(11) Uani 1 1 d . . .
O2 O 0.15497(11) 0.96756(9) 0.17445(5) 0.0188(3) Uani 1 1 d . . .
C2 C -0.19865(14) 1.24206(12) 0.21461(7) 0.0141(3) Uani 1 1 d . . .
O3 O -0.03962(12) 0.57567(10) 0.07227(6) 0.0275(3) Uani 1 1 d . . .
C3 C -0.24770(15) 1.17532(13) 0.17002(7) 0.0140(3) Uani 1 1 d . . .
H3 H -0.3309(19) 1.1864(15) 0.1555(8) 0.017(5) Uiso 1 1 d . . .
C4 C -0.17581(15) 1.09351(12) 0.14844(7) 0.0140(3) Uani 1 1 d . . .
H4 H -0.2090(19) 1.0508(16) 0.1173(9) 0.021(5) Uiso 1 1 d . . .
C5 C -0.05393(14) 1.07481(12) 0.17130(7) 0.0132(3) Uani 1 1 d . . .
C6 C -0.00589(15) 1.13826(13) 0.21636(7) 0.0146(3) Uani 1 1 d . . .
H6 H 0.0765(19) 1.1290(14) 0.2309(8) 0.019(5) Uiso 1 1 d . . .
C7 C -0.07806(15) 1.22014(13) 0.23844(7) 0.0164(3) Uani 1 1 d . . .
H7 H -0.0455(18) 1.2628(15) 0.2693(9) 0.022(5) Uiso 1 1 d . . .
N8 N 0.05961(13) 1.00467(10) 0.07155(6) 0.0137(3) Uani 1 1 d . . .
C9 C 0.11999(14) 1.09557(12) 0.05814(7) 0.0129(3) Uani 1 1 d . . .
N10 N 0.09683(13) 1.13174(10) 0.00210(6) 0.0140(3) Uani 1 1 d . . .
H10 H 0.047(2) 1.0939(17) -0.0206(9) 0.026(6) Uiso 1 1 d . . .
C11 C 0.14350(16) 1.22311(12) -0.01964(7) 0.0173(3) Uani 1 1 d . . .
H11 H 0.1164(19) 1.2399(16) -0.0577(9) 0.025(5) Uiso 1 1 d . . .
C12 C 0.22124(17) 1.28376(13) 0.01484(8) 0.0202(3) Uani 1 1 d . . .
H12 H 0.2509(18) 1.3460(16) -0.0004(8) 0.021(5) Uiso 1 1 d . . .
C13 C 0.25132(16) 1.24866(13) 0.07215(8) 0.0204(4) Uani 1 1 d . . .
H13 H 0.306(2) 1.2905(16) 0.0976(9) 0.027(5) Uiso 1 1 d . . .
C14 C 0.20219(16) 1.15678(13) 0.09402(8) 0.0176(3) Uani 1 1 d . . .
H14 H 0.2208(17) 1.1338(15) 0.1330(8) 0.015(5) Uiso 1 1 d . . .
C15 C 0.02898(19) 0.46303(17) 0.16602(8) 0.0248(4) Uani 1 1 d . . .
C16 C -0.07237(19) 0.37147(16) 0.06944(9) 0.0253(4) Uani 1 1 d . . .
H1A H -0.233(2) 1.3656(17) 0.2588(10) 0.029(6) Uiso 1 1 d . . .
H15A H -0.058(2) 0.4708(16) 0.1791(10) 0.031(6) Uiso 1 1 d . . .
H16A H -0.151(2) 0.3870(17) 0.0892(10) 0.035(6) Uiso 1 1 d . . .
H1B H -0.331(2) 1.3460(17) 0.2112(10) 0.032(6) Uiso 1 1 d . . .
H15B H 0.075(2) 0.5165(17) 0.1827(10) 0.032(6) Uiso 1 1 d . . .
H16B H -0.082(2) 0.3661(18) 0.0269(11) 0.041(6) Uiso 1 1 d . . .
H15C H 0.066(2) 0.4008(18) 0.1764(10) 0.033(6) Uiso 1 1 d . . .
H16C H -0.036(2) 0.3066(18) 0.0835(10) 0.032(6) Uiso 1 1 d . . .

loop_
_atom_site_aniso_label
_atom_site_aniso_U_11
_atom_site_aniso_U_22
_atom_site_aniso_U_33
_atom_site_aniso_U_23
_atom_site_aniso_U_13
_atom_site_aniso_U_12
S1 0.01621(19) 0.01013(18) 0.01164(18) 0.00090(13) -0.00017(14) 0.00141(14)
O1 0.0257(6) 0.0111(5) 0.0178(6) 0.0011(4) 0.0031(5) -0.0021(5)
N1 0.0162(7) 0.0201(8) 0.0253(8) -0.0097(6) -0.0042(6) 0.0027(6)
S2 0.0167(2) 0.0147(2) 0.0189(2) 0.00041(15) 0.00251(15) 0.00117(15)
O2 0.0196(6) 0.0185(6) 0.0182(6) 0.0033(5) -0.0036(5) 0.0051(5)
C2 0.0138(7) 0.0149(7) 0.0137(7) -0.0001(6) 0.0017(6) -0.0020(6)
O3 0.0327(7) 0.0191(6) 0.0307(7) 0.0065(5) 0.0048(6) 0.0092(5)
C3 0.0121(7) 0.0163(8) 0.0137(7) 0.0009(6) -0.0021(6) -0.0004(6)
C4 0.0159(7) 0.0144(7) 0.0117(7) -0.0008(6) -0.0012(6) -0.0028(6)
C5 0.0157(7) 0.0119(7) 0.0121(7) 0.0003(6) 0.0007(6) 0.0007(6)
C6 0.0145(7) 0.0156(8) 0.0137(7) -0.0004(6) -0.0027(6) -0.0005(6)
C7 0.0163(7) 0.0182(8) 0.0146(8) -0.0050(6) -0.0028(6) -0.0019(6)
N8 0.0183(7) 0.0115(6) 0.0114(6) 0.0006(5) 0.0008(5) -0.0011(5)
C9 0.0124(7) 0.0116(7) 0.0146(7) -0.0009(6) 0.0020(6) 0.0021(6)
N10 0.0165(7) 0.0121(6) 0.0132(6) -0.0006(5) 0.0006(5) -0.0002(5)
C11 0.0234(8) 0.0126(8) 0.0158(8) 0.0023(6) 0.0048(6) 0.0026(6)
C12 0.0222(8) 0.0127(8) 0.0256(9) 0.0013(6) 0.0064(7) -0.0018(6)
C13 0.0199(8) 0.0167(8) 0.0247(9) -0.0044(7) -0.0003(7) -0.0022(7)
C14 0.0179(8) 0.0168(8) 0.0181(8) -0.0010(6) -0.0013(6) -0.0002(6)
C15 0.0241(10) 0.0302(11) 0.0203(9) 0.0005(8) -0.0022(7) 0.0011(8)
C16 0.0235(9) 0.0244(10) 0.0279(10) -0.0054(8) 0.0019(8) -0.0045(7)

loop_
_atom_type_symbol
_atom_type_description
_atom_type_scat_dispersion_real
_atom_type_scat_dispersion_imag
_atom_type_scat_source
C C 0.0033 0.0016 'International Tables Vol C Tables 4.2.6.8 and 6.1.1.4'
H H 0.0000 0.0000 'International Tables Vol C Tables 4.2.6.8 and 6.1.1.4'
N N 0.0061 0.0033 'International Tables Vol C Tables 4.2.6.8 and 6.1.1.4'
O O 0.0106 0.0060 'International Tables Vol C Tables 4.2.6.8 and 6.1.1.4'
S S 0.1246 0.1234 'International Tables Vol C Tables 4.2.6.8 and 6.1.1.4'

loop_
_geom_angle_atom_site_label_1
_geom_angle_atom_site_label_2
_geom_angle_atom_site_label_3
_geom_angle
_geom_angle_site_symmetry_1
_geom_angle_site_symmetry_3
O2 S1 O1 115.48(7) . .
O2 S1 N8 113.83(7) . .
O1 S1 N8 104.52(7) . .
O2 S1 C5 107.40(7) . .
O1 S1 C5 108.92(7) . .
N8 S1 C5 106.27(7) . .
O3 S2 C16 106.00(9) . .
O3 S2 C15 106.72(9) . .
C16 S2 C15 96.88(10) . .
N1 C2 C7 121.05(15) . .
N1 C2 C3 120.35(15) . .
C7 C2 C3 118.58(14) . .
C4 C3 C2 120.48(15) . .
C3 C4 C5 120.18(15) . .
C6 C5 C4 119.89(14) . .
C6 C5 S1 121.08(12) . .
C4 C5 S1 118.98(12) . .
C7 C6 C5 120.14(15) . .
C6 C7 C2 120.64(15) . .
C9 N8 S1 119.09(11) . .
N8 C9 N10 114.31(14) . .
N8 C9 C14 129.22(15) . .
N10 C9 C14 116.47(14) . .
C11 N10 C9 124.01(14) . .
N10 C11 C12 120.10(16) . .
C11 C12 C13 118.24(16) . .
C14 C13 C12 121.19(16) . .
C13 C14 C9 119.94(16) . .

loop_
_geom_bond_atom_site_label_1
_geom_bond_atom_site_label_2
_geom_bond_distance
_geom_bond_site_symmetry_2
S1 O2 1.4461(12) .
S1 O1 1.4502(12) .
S1 N8 1.5993(14) .
S1 C5 1.7507(16) .
N1 C2 1.365(2) .
S2 O3 1.4959(13) .
S2 C16 1.7869(19) .
S2 C15 1.7882(19) .
C2 C7 1.400(2) .
C2 C3 1.408(2) .
C3 C4 1.374(2) .
C4 C5 1.397(2) .
C5 C6 1.387(2) .
C6 C7 1.381(2) .
N8 C9 1.3544(19) .
C9 N10 1.357(2) .
C9 C14 1.413(2) .
N10 C11 1.354(2) .
C11 C12 1.362(2) .
C12 C13 1.394(2) .
C13 C14 1.370(2) .
